data_7251619
loop_
_publ_author_name
'Kuz'mina, Lyudmila G.'
'Vedernikov, Artem I.'
'Sazonov, Sergey K.'
'Aleksandrova, Nadezhda A.'
'Alfimov, Michael V.'
'Gromov, Sergey P.'

_publ_section_title
;
 Study of the influence of anion nature on crystal packing features and
 feasibility of [2 + 2] photocycloaddition reaction in protonated forms of
 dimethoxystyrylheterocycles
;
_journal_issue 16
_journal_name_full CrystEngComm
_journal_page_first 2560
_journal_page_last 2577
_journal_paper_doi 10.1039/D5CE01173F
_journal_volume 28
_journal_year 2026
_chemical_formula_moiety 'C15 H16 N O2, I'
_chemical_formula_sum 'C15 H16 I N O2'
_chemical_formula_weight 369.19
_chemical_name_systematic
;
4-[(E)-2-(3,4-dimethoxyphenyl)vinyl]pyridinium iodide
;
_space_group_crystal_system monoclinic
_space_group_IT_number 14
_space_group_name_Hall '-P 2ybc'
_space_group_name_H-M_alt 'P 1 21/c 1'
_atom_sites_solution_hydrogens mixed
_audit_creation_method SHELXL-2014/7
_audit_update_record
;
2025-10-10 deposited with the CCDC.	2026-02-16 downloaded from the CCDC.
;
_cell_angle_alpha 90
_cell_angle_beta 90.068(2)
_cell_angle_gamma 90
_cell_formula_units_Z 4
_cell_length_a 5.1138(5)
_cell_length_b 8.7321(8)
_cell_length_c 32.131(3)
_cell_measurement_reflns_used 9995
_cell_measurement_temperature 100(2)
_cell_measurement_theta_max 26.447
_cell_measurement_theta_min 2.417
_cell_volume 1434.8(2)
_computing_structure_refinement 'SHELXL-2014/7 (Sheldrick, 2014)'
_diffrn_ambient_temperature 100(2)
_diffrn_measured_fraction_theta_full 1.000
_diffrn_measured_fraction_theta_max 1.000
_diffrn_measurement_device_type 'CCD area detector'
_diffrn_measurement_method /W
_diffrn_radiation_type MoK\a
_diffrn_radiation_wavelength 0.71073
_diffrn_reflns_av_R_equivalents 0.0345
_diffrn_reflns_av_unetI/netI 0.0260
_diffrn_reflns_Laue_measured_fraction_full 1.000
_diffrn_reflns_Laue_measured_fraction_max 1.000
_diffrn_reflns_limit_h_max 6
_diffrn_reflns_limit_h_min -6
_diffrn_reflns_limit_k_max 10
_diffrn_reflns_limit_k_min -10
_diffrn_reflns_limit_l_max 40
_diffrn_reflns_limit_l_min -40
_diffrn_reflns_number 17146
_diffrn_reflns_point_group_measured_fraction_full 1.000
_diffrn_reflns_point_group_measured_fraction_max 1.000
_diffrn_reflns_theta_full 25.242
_diffrn_reflns_theta_max 26.447
_diffrn_reflns_theta_min 1.901
_exptl_absorpt_coefficient_mu 2.229
_exptl_absorpt_correction_T_max 0.9705
_exptl_absorpt_correction_T_min 0.8318
_exptl_absorpt_correction_type multi-scan
_exptl_absorpt_process_details SADABS
_exptl_crystal_colour yellow
_exptl_crystal_density_diffrn 1.709
_exptl_crystal_description needle
_exptl_crystal_F_000 728
_exptl_crystal_size_max 0.060
_exptl_crystal_size_mid 0.020
_exptl_crystal_size_min 0.020
_refine_diff_density_max 0.906
_refine_diff_density_min -1.388
_refine_diff_density_rms 0.117
_refine_ls_extinction_method none
_refine_ls_goodness_of_fit_ref 1.053
_refine_ls_hydrogen_treatment mixed
_refine_ls_matrix_type full
_refine_ls_number_parameters 179
_refine_ls_number_reflns 2961
_refine_ls_number_restraints 0
_refine_ls_restrained_S_all 1.053
_refine_ls_R_factor_all 0.0333
_refine_ls_R_factor_gt 0.0330
_refine_ls_shift/su_max 0.000
_refine_ls_shift/su_mean 0.000
_refine_ls_structure_factor_coef Fsqd
_refine_ls_weighting_details 'w=1/[\s^2^(Fo^2^)+(0.0300P)^2^+8.5000P] where P=(Fo^2^+2Fc^2^)/3'
_refine_ls_weighting_scheme calc
_refine_ls_wR_factor_gt 0.0817
_refine_ls_wR_factor_ref 0.0818
_reflns_Friedel_coverage 0.000
_reflns_number_gt 2935
_reflns_number_total 2961
_reflns_threshold_expression 'I > 2\s(I)'
_cod_data_source_file d5ce01173f2.cif
_cod_data_source_block ff_CCDC1
_cod_depositor_comments 'Adding full bibliography for 7251618--7251632.cif.'
_cod_original_sg_symbol_H-M 'P 21/c'
_cod_database_code 7251619
_shelx_shelxl_version_number 2014/7
_shelx_space_group_comment
;
The symmetry employed for this shelxl refinement is uniquely defined
by the following loop, which should always be used as a source of
symmetry information in preference to the above space-group names.
They are only intended as comments.
;
_shelx_estimated_absorpt_t_min 0.878
_shelx_estimated_absorpt_t_max 0.957

loop_
_space_group_symop_operation_xyz
'x, y, z'
'-x, y+1/2, -z+1/2'
'-x, -y, -z'
'x, -y-1/2, z-1/2'

loop_
_atom_site_label
_atom_site_type_symbol
_atom_site_fract_x
_atom_site_fract_y
_atom_site_fract_z
_atom_site_U_iso_or_equiv
_atom_site_adp_type
_atom_site_occupancy
_atom_site_site_symmetry_order
_atom_site_calc_flag
_atom_site_refinement_flags_posn
_atom_site_refinement_flags_adp
_atom_site_refinement_flags_occupancy
_atom_site_disorder_assembly
_atom_site_disorder_group
I1 I -0.57668(8) 0.28632(3) -0.04785(2) 0.01817(10) Uani 1 1 d . . . . .
O1 O 1.3909(8) -0.0957(4) 0.23815(11) 0.0181(8) Uani 1 1 d . . . . .
O2 O 1.1644(8) -0.2623(4) 0.18202(12) 0.0205(9) Uani 1 1 d . . . . .
N1 N -0.1291(10) 0.2880(6) 0.03377(15) 0.0217(11) Uani 1 1 d . . . . .
H1 H -0.238(14) 0.327(8) 0.017(2) 0.024(17) Uiso 1 1 d . . . . .
C1 C -0.1100(12) 0.1358(7) 0.03741(16) 0.0213(12) Uani 1 1 d . . . . .
H1A H -0.2288 0.0718 0.0228 0.026 Uiso 1 1 calc R U . . .
C2 C 0.0795(18) 0.0713(6) 0.06206(15) 0.0179(10) Uani 1 1 d . . . . .
H2A H 0.0917 -0.0369 0.0645 0.021 Uiso 1 1 calc R U . . .
C3 C 0.2572(10) 0.1668(6) 0.08388(16) 0.0136(10) Uani 1 1 d . . . . .
C4 C 0.2334(12) 0.3259(6) 0.07826(17) 0.0174(11) Uani 1 1 d . . . . .
H4A H 0.3516 0.3937 0.0917 0.021 Uiso 1 1 calc R U . . .
C5 C 0.0382(12) 0.3830(6) 0.05315(17) 0.0202(12) Uani 1 1 d . . . . .
H5A H 0.0216 0.4905 0.0495 0.024 Uiso 1 1 calc R U . . .
C6 C 0.4566(11) 0.0961(6) 0.11051(15) 0.0166(11) Uani 1 1 d . . . . .
H6A H 0.4791 -0.0116 0.1084 0.020 Uiso 1 1 calc R U . . .
C7 C 0.6092(13) 0.1708(6) 0.13751(16) 0.0213(12) Uani 1 1 d . . . . .
H7A H 0.5823 0.2780 0.1402 0.026 Uiso 1 1 calc R U . . .
C8 C 0.8139(11) 0.1022(6) 0.16329(17) 0.0185(11) Uani 1 1 d . . . . .
C9 C 0.9426(13) 0.1900(6) 0.19321(16) 0.0192(10) Uani 1 1 d . . . . .
H9A H 0.8971 0.2949 0.1962 0.023 Uiso 1 1 calc R U . . .
C10 C 1.1355(11) 0.1288(6) 0.21884(16) 0.0183(12) Uani 1 1 d . . . . .
H10A H 1.2200 0.1916 0.2389 0.022 Uiso 1 1 calc R U . . .
C11 C 1.2038(11) -0.0237(6) 0.21493(15) 0.0164(11) Uani 1 1 d . . . . .
C12 C 1.0814(13) -0.1140(5) 0.18432(14) 0.0156(10) Uani 1 1 d . . . . .
C13 C 0.8849(14) -0.0532(6) 0.15933(15) 0.0162(14) Uani 1 1 d . . . . .
H13A H 0.7985 -0.1164 0.1396 0.019 Uiso 1 1 calc R U . . .
C14 C 1.5220(11) -0.0016(7) 0.26861(17) 0.0212(12) Uani 1 1 d . . . . .
H14A H 1.6569 -0.0621 0.2827 0.032 Uiso 1 1 calc R U . . .
H14B H 1.3947 0.0352 0.2891 0.032 Uiso 1 1 calc R U . . .
H14C H 1.6035 0.0861 0.2547 0.032 Uiso 1 1 calc R U . . .
C15 C 1.0538(15) -0.3546(6) 0.14929(17) 0.0247(12) Uani 1 1 d . . . . .
H15A H 1.1185 -0.4599 0.1518 0.037 Uiso 1 1 calc R U . . .
H15B H 1.1050 -0.3126 0.1222 0.037 Uiso 1 1 calc R U . . .
H15C H 0.8628 -0.3543 0.1516 0.037 Uiso 1 1 calc R U . . .

loop_
_atom_site_aniso_label
_atom_site_aniso_U_11
_atom_site_aniso_U_22
_atom_site_aniso_U_33
_atom_site_aniso_U_23
_atom_site_aniso_U_13
_atom_site_aniso_U_12
I1 0.02048(15) 0.01528(15) 0.01873(15) -0.00162(14) -0.00528(18) 0.00251(15)
O1 0.019(2) 0.0179(17) 0.0178(17) 0.0014(14) -0.0066(17) -0.0017(18)
O2 0.028(2) 0.0118(17) 0.0214(19) -0.0018(15) -0.0099(16) 0.0018(15)
N1 0.022(3) 0.024(3) 0.018(2) 0.0054(19) -0.0039(19) 0.008(2)
C1 0.022(3) 0.025(3) 0.017(2) -0.002(2) 0.000(2) 0.000(2)
C2 0.022(3) 0.013(2) 0.019(2) -0.0008(18) -0.004(3) 0.000(3)
C3 0.011(2) 0.010(2) 0.019(3) -0.003(2) 0.002(2) 0.000(2)
C4 0.025(3) 0.008(2) 0.019(3) 0.000(2) -0.006(2) -0.001(2)
C5 0.023(3) 0.018(2) 0.020(3) 0.001(2) 0.002(3) 0.006(2)
C6 0.020(3) 0.014(2) 0.016(2) 0.0000(18) 0.000(2) 0.000(2)
C7 0.028(3) 0.017(2) 0.019(2) -0.002(2) 0.005(3) -0.001(3)
C8 0.021(3) 0.018(3) 0.017(2) 0.001(2) 0.000(2) 0.000(2)
C9 0.021(3) 0.016(2) 0.021(2) -0.0029(19) 0.001(3) 0.005(2)
C10 0.021(3) 0.018(3) 0.016(2) -0.002(2) -0.003(2) -0.003(2)
C11 0.021(3) 0.022(3) 0.006(2) 0.000(2) -0.001(2) 0.000(2)
C12 0.020(2) 0.013(2) 0.013(2) 0.0018(18) 0.000(2) 0.005(2)
C13 0.019(4) 0.020(2) 0.010(2) -0.0001(18) -0.005(2) 0.000(3)
C14 0.023(3) 0.023(3) 0.018(2) -0.002(2) -0.008(2) -0.002(2)
C15 0.035(3) 0.018(3) 0.021(3) -0.005(2) -0.005(3) 0.002(3)

loop_
_atom_type_symbol
_atom_type_description
_atom_type_scat_dispersion_real
_atom_type_scat_dispersion_imag
_atom_type_scat_source
C C 0.0033 0.0016 'International Tables Vol C Tables 4.2.6.8 and 6.1.1.4'
H H 0.0000 0.0000 'International Tables Vol C Tables 4.2.6.8 and 6.1.1.4'
N N 0.0061 0.0033 'International Tables Vol C Tables 4.2.6.8 and 6.1.1.4'
O O 0.0106 0.0060 'International Tables Vol C Tables 4.2.6.8 and 6.1.1.4'
I I -0.4742 1.8119 'International Tables Vol C Tables 4.2.6.8 and 6.1.1.4'

loop_
_geom_angle_atom_site_label_1
_geom_angle_atom_site_label_2
_geom_angle_atom_site_label_3
_geom_angle
_geom_angle_site_symmetry_1
_geom_angle_site_symmetry_3
_geom_angle_publ_flag
C11 O1 C14 115.6(4) . . ?
C12 O2 C15 116.7(4) . . ?
C1 N1 C5 121.8(5) . . ?
N1 C1 C2 120.7(6) . . ?
C1 C2 C3 119.7(5) . . ?
C4 C3 C2 117.5(5) . . ?
C4 C3 C6 123.4(5) . . ?
C2 C3 C6 119.1(5) . . ?
C5 C4 C3 119.7(5) . . ?
N1 C5 C4 120.6(5) . . ?
C7 C6 C3 125.3(5) . . ?
C6 C7 C8 125.8(5) . . ?
C9 C8 C13 118.0(5) . . ?
C9 C8 C7 120.2(5) . . ?
C13 C8 C7 121.8(5) . . ?
C10 C9 C8 122.1(5) . . ?
C11 C10 C9 119.7(5) . . ?
O1 C11 C10 124.8(5) . . ?
O1 C11 C12 115.7(5) . . ?
C10 C11 C12 119.4(5) . . ?
O2 C12 C13 123.7(5) . . ?
O2 C12 C11 115.6(5) . . ?
C13 C12 C11 120.7(5) . . ?
C12 C13 C8 120.1(5) . . ?

loop_
_geom_bond_atom_site_label_1
_geom_bond_atom_site_label_2
_geom_bond_distance
_geom_bond_site_symmetry_2
_geom_bond_publ_flag
O1 C11 1.366(7) . ?
O1 C14 1.443(6) . ?
O2 C12 1.365(6) . ?
O2 C15 1.441(7) . ?
N1 C1 1.337(8) . ?
N1 C5 1.344(8) . ?
C1 C2 1.372(9) . ?
C2 C3 1.418(8) . ?
C3 C4 1.406(7) . ?
C3 C6 1.466(7) . ?
C4 C5 1.376(8) . ?
C6 C7 1.337(8) . ?
C7 C8 1.463(8) . ?
C8 C9 1.394(8) . ?
C8 C13 1.411(8) . ?
C9 C10 1.391(8) . ?
C10 C11 1.382(8) . ?
C11 C12 1.407(7) . ?
C12 C13 1.391(8) . ?

loop_
_geom_hbond_atom_site_label_D
_geom_hbond_atom_site_label_H
_geom_hbond_atom_site_label_A
_geom_hbond_distance_DH
_geom_hbond_distance_HA
_geom_hbond_distance_DA
_geom_hbond_angle_DHA
_geom_hbond_site_symmetry_A
N1 H1 I1 0.85(7) 2.72(7) 3.479(5) 149(6) .
